data_4108345
loop_
_publ_author_name
'Suzanne C. Bart'
'Christian Anthon'
'Frank W. Heinemann'
'Eckhard Bill'
'Norman M. Edelstein'
'Karsten Meyer'

_publ_section_title
;
 Carbon Dioxide Activation with Sterically Pressured Mid- and High-Valent
 Uranium Complexes
;
_journal_name_full 'Journal of the American Chemical Society'
_journal_page_first 12536
_journal_page_last 12546
_journal_paper_doi 10.1021/ja804263w
_journal_volume 130
_journal_year 2008
_chemical_formula_moiety 'C69 H96 N3 O4 U, 1.5(C7 H8), 0.5(C5 H12)'
_chemical_formula_sum 'C82 H114 N3 O4 U'
_chemical_formula_weight 1443.79
_chemical_name_systematic
; 
 ? 
;
_space_group_IT_number 14
_symmetry_cell_setting monoclinic
_symmetry_space_group_name_Hall '-P 2yn'
_symmetry_space_group_name_H-M 'P 1 21/n 1'
_atom_sites_solution_hydrogens geom
_atom_sites_solution_primary direct
_atom_sites_solution_secondary difmap
_audit_creation_method SHELXL-97
_cell_angle_alpha 90.00
_cell_angle_beta 107.196(11)
_cell_angle_gamma 90.00
_cell_formula_units_Z 4
_cell_length_a 16.902(3)
_cell_length_b 24.544(3)
_cell_length_c 18.305(2)
_cell_measurement_reflns_used 103
_cell_measurement_temperature 100(2)
_cell_measurement_theta_max 20.00
_cell_measurement_theta_min 6.00
_cell_volume 7254.2(18)
_computing_cell_refinement 'EVALCCD (Duisenberg, 2003)'
_computing_data_collection 'COLLECT (Bruker-Nonius, 2002)'
_computing_data_reduction 'EVALCCD (Duisenberg, 2003)'
_computing_molecular_graphics 'SHELXTL 6.12 (Bruker AXS, 2002)'
_computing_publication_material 'SHELXTL 6.12 (Bruker AXS, 2002)'
_computing_structure_refinement 'SHELXTL 6.12 (Bruker AXS, 2002)'
_computing_structure_solution 'SHELXTL 6.12 (Bruker AXS, 2002)'
_diffrn_ambient_temperature 100(2)
_diffrn_detector_area_resol_mean 9
_diffrn_measured_fraction_theta_full 0.988
_diffrn_measured_fraction_theta_max 0.988
_diffrn_measurement_device_type 'Bruker-Nonius KappaCCD'
_diffrn_measurement_method
;
 \f- and \w-rotations with 1.40 \% and 364 sec per frame
;
_diffrn_radiation_monochromator graphite
_diffrn_radiation_source 'fine-focus sealed tube'
_diffrn_radiation_type MoK\a
_diffrn_radiation_wavelength 0.71073
_diffrn_reflns_av_R_equivalents 0.1572
_diffrn_reflns_av_sigmaI/netI 0.1327
_diffrn_reflns_limit_h_max 20
_diffrn_reflns_limit_h_min -20
_diffrn_reflns_limit_k_max 30
_diffrn_reflns_limit_k_min -30
_diffrn_reflns_limit_l_max 22
_diffrn_reflns_limit_l_min -22
_diffrn_reflns_number 90036
_diffrn_reflns_theta_full 26.00
_diffrn_reflns_theta_max 26.00
_diffrn_reflns_theta_min 5.04
_exptl_absorpt_coefficient_mu 2.288
_exptl_absorpt_correction_T_max 0.955
_exptl_absorpt_correction_T_min 0.710
_exptl_absorpt_correction_type multi-scan
_exptl_absorpt_process_details 'SADABS, Bruker-AXS, 2002'
_exptl_crystal_colour orange
_exptl_crystal_density_diffrn 1.322
_exptl_crystal_description needle
_exptl_crystal_F_000 3004
_exptl_crystal_size_max 0.28
_exptl_crystal_size_mid 0.05
_exptl_crystal_size_min 0.02
_refine_diff_density_max 1.054
_refine_diff_density_min -2.221
_refine_diff_density_rms 0.137
_refine_ls_extinction_method none
_refine_ls_goodness_of_fit_ref 0.993
_refine_ls_hydrogen_treatment constr
_refine_ls_matrix_type full
_refine_ls_number_parameters 941
_refine_ls_number_reflns 14098
_refine_ls_number_restraints 174
_refine_ls_restrained_S_all 1.024
_refine_ls_R_factor_all 0.1231
_refine_ls_R_factor_gt 0.0547
_refine_ls_shift/su_max 0.001
_refine_ls_shift/su_mean 0.000
_refine_ls_structure_factor_coef Fsqd
_refine_ls_weighting_details 'calc w=1/[\s^2^(Fo^2^)+(0.0395P)^2^+9.0662P] where P=(Fo^2^+2Fc^2^)/3'
_refine_ls_weighting_scheme calc
_refine_ls_wR_factor_gt 0.0870
_refine_ls_wR_factor_ref 0.1037
_reflns_number_gt 8657
_reflns_number_total 14098
_reflns_threshold_expression >2sigma(I)
_cod_data_source_file ja804263w_si_002.cif
_cod_data_source_block sd0731
_cod_original_sg_symbol_Hall -P2yn
_cod_database_code 4108345

loop_
_symmetry_equiv_pos_as_xyz
'x, y, z'
'-x+1/2, y+1/2, -z+1/2'
'-x, -y, -z'
'x-1/2, -y-1/2, z-1/2'

loop_
_atom_site_label
_atom_site_type_symbol
_atom_site_fract_x
_atom_site_fract_y
_atom_site_fract_z
_atom_site_U_iso_or_equiv
_atom_site_adp_type
_atom_site_occupancy
_atom_site_symmetry_multiplicity
_atom_site_calc_flag
_atom_site_refinement_flags
_atom_site_disorder_assembly
_atom_site_disorder_group
U1 U 0.609330(13) 0.236043(10) 0.811204(13) 0.01649(8) Uani 1 1 d . . .
O1 O 0.6660(2) 0.19446(16) 0.7337(2) 0.0198(10) Uani 1 1 d . . .
O2 O 0.6516(2) 0.31650(15) 0.8548(2) 0.0179(10) Uani 1 1 d . . .
O3 O 0.4936(2) 0.20426(17) 0.8238(2) 0.0223(10) Uani 1 1 d . . .
O4 O 0.5436(2) 0.27128(16) 0.7254(2) 0.0256(10) Uani 1 1 d . . .
N1 N 0.7684(3) 0.20877(19) 0.8833(2) 0.0158(11) Uani 1 1 d . . .
N2 N 0.6528(3) 0.2360(2) 0.9676(2) 0.0181(11) Uani 1 1 d . . .
N3 N 0.6315(3) 0.13561(19) 0.8814(3) 0.0194(12) Uani 1 1 d . . .
C1 C 0.7954(3) 0.2435(2) 0.9528(3) 0.0208(15) Uani 1 1 d . . .
H1A H 0.7911 0.2823 0.9371 0.025 Uiso 1 1 calc R . .
H1B H 0.8543 0.2358 0.9798 0.025 Uiso 1 1 calc R . .
C2 C 0.7442(3) 0.2343(3) 1.0072(3) 0.0209(14) Uani 1 1 d . . .
H2A H 0.7587 0.1984 1.0322 0.025 Uiso 1 1 calc R . .
H2B H 0.7583 0.2625 1.0476 0.025 Uiso 1 1 calc R . .
C3 C 0.6103(4) 0.1891(2) 0.9902(3) 0.0209(16) Uani 1 1 d . . .
H3A H 0.5497 0.1934 0.9678 0.025 Uiso 1 1 calc R . .
H3B H 0.6228 0.1886 1.0465 0.025 Uiso 1 1 calc R . .
C4 C 0.6369(4) 0.1352(3) 0.9639(3) 0.0239(16) Uani 1 1 d . . .
H4B H 0.6947 0.1272 0.9943 0.029 Uiso 1 1 calc R . .
H4C H 0.6013 0.1057 0.9734 0.029 Uiso 1 1 calc R . .
C5 C 0.7092(3) 0.1138(2) 0.8695(3) 0.0200(15) Uani 1 1 d . . .
H5A H 0.7011 0.1099 0.8139 0.024 Uiso 1 1 calc R . .
H5B H 0.7202 0.0771 0.8927 0.024 Uiso 1 1 calc R . .
C6 C 0.7839(3) 0.1495(2) 0.9035(3) 0.0197(15) Uani 1 1 d . . .
H6A H 0.8010 0.1456 0.9598 0.024 Uiso 1 1 calc R . .
H6B H 0.8303 0.1366 0.8852 0.024 Uiso 1 1 calc R . .
C7 C 0.8186(3) 0.2266(2) 0.8319(3) 0.0220(15) Uani 1 1 d . . .
H7A H 0.8776 0.2281 0.8625 0.026 Uiso 1 1 calc R . .
H7B H 0.8015 0.2640 0.8137 0.026 Uiso 1 1 calc R . .
C8 C 0.8109(3) 0.1903(2) 0.7626(3) 0.0192(15) Uani 1 1 d . . .
C9 C 0.7323(3) 0.1782(2) 0.7129(3) 0.0177(14) Uani 1 1 d . . .
C10 C 0.7251(3) 0.1507(2) 0.6437(3) 0.0176(14) Uani 1 1 d . . .
C11 C 0.7989(4) 0.1340(3) 0.6300(3) 0.0237(15) Uani 1 1 d . . .
H11A H 0.7947 0.1144 0.5842 0.028 Uiso 1 1 calc R . .
C12 C 0.8778(4) 0.1443(3) 0.6788(3) 0.0248(16) Uani 1 1 d . A .
C13 C 0.8817(4) 0.1728(3) 0.7454(4) 0.0257(16) Uani 1 1 d . . .
H13A H 0.9344 0.1806 0.7804 0.031 Uiso 1 1 calc R . .
C14 C 0.6402(3) 0.1429(2) 0.5835(3) 0.0216(15) Uani 1 1 d . . .
C15 C 0.5639(4) 0.1102(3) 0.4497(4) 0.041(2) Uani 1 1 d . . .
H15A H 0.5714 0.0930 0.4027 0.049 Uiso 1 1 calc R . .
C16 C 0.5124(4) 0.1928(3) 0.5023(4) 0.0301(17) Uani 1 1 d . . .
H16A H 0.4859 0.2294 0.4896 0.036 Uiso 1 1 calc R . .
C17 C 0.4969(4) 0.0996(3) 0.5536(4) 0.043(2) Uani 1 1 d . . .
H17A H 0.4604 0.0758 0.5741 0.052 Uiso 1 1 calc R . .
C18 C 0.6480(4) 0.1161(3) 0.5101(3) 0.0305(17) Uani 1 1 d . . .
H18A H 0.6849 0.1385 0.4890 0.037 Uiso 1 1 calc R . .
H18B H 0.6736 0.0797 0.5225 0.037 Uiso 1 1 calc R . .
C19 C 0.5980(3) 0.1996(2) 0.5617(3) 0.0220(15) Uani 1 1 d . . .
H19A H 0.5915 0.2176 0.6080 0.026 Uiso 1 1 calc R . .
H19B H 0.6334 0.2231 0.5404 0.026 Uiso 1 1 calc R . .
C20 C 0.5832(3) 0.1059(3) 0.6146(4) 0.0287(17) Uani 1 1 d . . .
H20A H 0.5762 0.1219 0.6618 0.034 Uiso 1 1 calc R . .
H20B H 0.6092 0.0695 0.6274 0.034 Uiso 1 1 calc R . .
C21 C 0.5233(4) 0.1669(3) 0.4297(4) 0.0381(19) Uani 1 1 d . . .
H21A H 0.5588 0.1904 0.4085 0.046 Uiso 1 1 calc R . .
H21B H 0.4688 0.1632 0.3906 0.046 Uiso 1 1 calc R . .
C22 C 0.5085(4) 0.0745(3) 0.4814(4) 0.050(2) Uani 1 1 d . . .
H22A H 0.4540 0.0702 0.4426 0.060 Uiso 1 1 calc R . .
H22B H 0.5337 0.0379 0.4933 0.060 Uiso 1 1 calc R . .
C23 C 0.4584(4) 0.1570(3) 0.5363(4) 0.039(2) Uani 1 1 d . . .
H23A H 0.4021 0.1542 0.4998 0.046 Uiso 1 1 calc R . .
H23B H 0.4536 0.1737 0.5840 0.046 Uiso 1 1 calc R . .
C24 C 0.9563(4) 0.1258(3) 0.6595(3) 0.0305(17) Uani 1 1 d D . .
C25 C 0.9623(8) 0.0630(4) 0.6651(10) 0.059(3) Uani 0.632(8) 1 d PDU A 1
H25A H 0.9117 0.0468 0.6312 0.089 Uiso 0.632(8) 1 calc PR A 1
H25B H 0.9689 0.0516 0.7179 0.089 Uiso 0.632(8) 1 calc PR A 1
H25C H 1.0102 0.0506 0.6497 0.089 Uiso 0.632(8) 1 calc PR A 1
C26 C 0.9489(7) 0.1393(6) 0.5729(5) 0.051(3) Uani 0.632(8) 1 d PDU A 1
H26A H 0.9451 0.1789 0.5651 0.077 Uiso 0.632(8) 1 calc PR A 1
H26B H 0.8991 0.1219 0.5394 0.077 Uiso 0.632(8) 1 calc PR A 1
H26C H 0.9979 0.1255 0.5607 0.077 Uiso 0.632(8) 1 calc PR A 1
C27 C 1.0351(7) 0.1545(7) 0.7056(9) 0.059(5) Uani 0.632(8) 1 d PDU A 1
H27A H 1.0270 0.1940 0.7008 0.089 Uiso 0.632(8) 1 calc PR A 1
H27B H 1.0810 0.1440 0.6860 0.089 Uiso 0.632(8) 1 calc PR A 1
H27C H 1.0480 0.1440 0.7595 0.089 Uiso 0.632(8) 1 calc PR A 1
C25' C 0.9991(12) 0.0834(9) 0.7230(11) 0.053(5) Uani 0.368(8) 1 d PDU A 2
H25D H 1.0264 0.1026 0.7707 0.079 Uiso 0.368(8) 1 calc PR A 2
H25E H 1.0404 0.0626 0.7066 0.079 Uiso 0.368(8) 1 calc PR A 2
H25F H 0.9573 0.0584 0.7313 0.079 Uiso 0.368(8) 1 calc PR A 2
C26' C 0.9381(12) 0.0875(10) 0.5905(11) 0.059(4) Uani 0.368(8) 1 d PDU A 2
H26D H 0.9015 0.1059 0.5456 0.089 Uiso 0.368(8) 1 calc PR A 2
H26E H 0.9110 0.0545 0.6013 0.089 Uiso 0.368(8) 1 calc PR A 2
H26F H 0.9901 0.0777 0.5804 0.089 Uiso 0.368(8) 1 calc PR A 2
C27' C 1.0147(14) 0.1739(8) 0.6658(18) 0.058(6) Uani 0.368(8) 1 d PDU A 2
H27D H 0.9907 0.1998 0.6245 0.087 Uiso 0.368(8) 1 calc PR A 2
H27E H 1.0681 0.1609 0.6618 0.087 Uiso 0.368(8) 1 calc PR A 2
H27F H 1.0231 0.1919 0.7153 0.087 Uiso 0.368(8) 1 calc PR A 2
C28 C 0.6150(4) 0.2870(3) 0.9878(3) 0.0212(15) Uani 1 1 d . . .
H28A H 0.5576 0.2899 0.9537 0.025 Uiso 1 1 calc R . .
H28B H 0.6120 0.2833 1.0408 0.025 Uiso 1 1 calc R . .
C29 C 0.6597(3) 0.3387(2) 0.9823(3) 0.0161(14) Uani 1 1 d . . .
C30 C 0.6730(4) 0.3536(2) 0.9121(3) 0.0183(15) Uani 1 1 d . . .
C31 C 0.7081(4) 0.4050(2) 0.9046(3) 0.0196(15) Uani 1 1 d . . .
C32 C 0.7324(4) 0.4377(3) 0.9700(3) 0.0249(16) Uani 1 1 d . . .
H32A H 0.7565 0.4721 0.9658 0.030 Uiso 1 1 calc R . .
C33 C 0.7238(4) 0.4233(3) 1.0411(3) 0.0247(16) Uani 1 1 d . B .
C34 C 0.6850(4) 0.3735(3) 1.0447(3) 0.0229(15) Uani 1 1 d . . .
H34A H 0.6756 0.3631 1.0915 0.027 Uiso 1 1 calc R . .
C35 C 0.7163(3) 0.4247(2) 0.8277(3) 0.0190(15) Uani 1 1 d . . .
C36 C 0.6358(4) 0.4457(2) 0.6889(3) 0.0232(16) Uani 1 1 d . . .
H36A H 0.5795 0.4460 0.6507 0.028 Uiso 1 1 calc R . .
C37 C 0.7593(4) 0.5030(2) 0.7553(3) 0.0245(16) Uani 1 1 d . . .
H37A H 0.7831 0.5406 0.7611 0.029 Uiso 1 1 calc R . .
C38 C 0.7799(4) 0.4067(3) 0.7196(4) 0.0279(16) Uani 1 1 d . . .
H38A H 0.8165 0.3815 0.7013 0.033 Uiso 1 1 calc R . .
C39 C 0.7523(4) 0.4828(2) 0.8330(3) 0.0227(15) Uani 1 1 d . . .
H39A H 0.8079 0.4832 0.8710 0.027 Uiso 1 1 calc R . .
H39B H 0.7164 0.5080 0.8511 0.027 Uiso 1 1 calc R . .
C40 C 0.6296(3) 0.4263(3) 0.7674(3) 0.0222(15) Uani 1 1 d . . .
H40A H 0.6047 0.3894 0.7619 0.027 Uiso 1 1 calc R . .
H40B H 0.5930 0.4512 0.7850 0.027 Uiso 1 1 calc R . .
C41 C 0.7736(4) 0.3872(3) 0.7978(3) 0.0247(16) Uani 1 1 d . . .
H41A H 0.8295 0.3868 0.8352 0.030 Uiso 1 1 calc R . .
H41B H 0.7517 0.3496 0.7929 0.030 Uiso 1 1 calc R . .
C42 C 0.6729(4) 0.5035(3) 0.6970(3) 0.0259(16) Uani 1 1 d . . .
H42A H 0.6769 0.5162 0.6468 0.031 Uiso 1 1 calc R . .
H42B H 0.6366 0.5290 0.7140 0.031 Uiso 1 1 calc R . .
C43 C 0.8156(4) 0.4643(3) 0.7277(4) 0.0271(16) Uani 1 1 d . . .
H43A H 0.8202 0.4769 0.6778 0.033 Uiso 1 1 calc R . .
H43B H 0.8717 0.4642 0.7648 0.033 Uiso 1 1 calc R . .
C44 C 0.6925(4) 0.4069(3) 0.6624(4) 0.0272(16) Uani 1 1 d . . .
H44A H 0.6957 0.4184 0.6115 0.033 Uiso 1 1 calc R . .
H44B H 0.6692 0.3696 0.6577 0.033 Uiso 1 1 calc R . .
C45 C 0.7511(4) 0.4609(2) 1.1110(3) 0.0309(17) Uani 1 1 d D . .
C46 C 0.8057(8) 0.5077(5) 1.0969(7) 0.037(3) Uani 0.553(7) 1 d PDU B 1
H46A H 0.8504 0.4927 1.0790 0.056 Uiso 0.553(7) 1 calc PR B 1
H46B H 0.8295 0.5278 1.1446 0.056 Uiso 0.553(7) 1 calc PR B 1
H46C H 0.7718 0.5324 1.0580 0.056 Uiso 0.553(7) 1 calc PR B 1
C47 C 0.8134(7) 0.4279(5) 1.1762(6) 0.043(3) Uani 0.553(7) 1 d PDU B 1
H47A H 0.8577 0.4133 1.1574 0.064 Uiso 0.553(7) 1 calc PR B 1
H47B H 0.7842 0.3978 1.1921 0.064 Uiso 0.553(7) 1 calc PR B 1
H47C H 0.8372 0.4519 1.2199 0.064 Uiso 0.553(7) 1 calc PR B 1
C48 C 0.6796(7) 0.4815(6) 1.1365(8) 0.050(3) Uani 0.553(7) 1 d PDU B 1
H48A H 0.6499 0.4505 1.1497 0.074 Uiso 0.553(7) 1 calc PR B 1
H48B H 0.6419 0.5024 1.0950 0.074 Uiso 0.553(7) 1 calc PR B 1
H48C H 0.7006 0.5049 1.1814 0.074 Uiso 0.553(7) 1 calc PR B 1
C46' C 0.8403(7) 0.4779(8) 1.1292(9) 0.041(3) Uani 0.447(7) 1 d PDU B 2
H46D H 0.8758 0.4455 1.1393 0.061 Uiso 0.447(7) 1 calc PR B 2
H46E H 0.8547 0.5015 1.1744 0.061 Uiso 0.447(7) 1 calc PR B 2
H46F H 0.8486 0.4979 1.0856 0.061 Uiso 0.447(7) 1 calc PR B 2
C47' C 0.7270(11) 0.4402(7) 1.1808(7) 0.045(3) Uani 0.447(7) 1 d PDU B 2
H47D H 0.7578 0.4067 1.2001 0.068 Uiso 0.447(7) 1 calc PR B 2
H47E H 0.6675 0.4326 1.1658 0.068 Uiso 0.447(7) 1 calc PR B 2
H47F H 0.7404 0.4680 1.2210 0.068 Uiso 0.447(7) 1 calc PR B 2
C48' C 0.6958(10) 0.5135(5) 1.0897(9) 0.045(4) Uani 0.447(7) 1 d PDU B 2
H48D H 0.7098 0.5331 1.0486 0.068 Uiso 0.447(7) 1 calc PR B 2
H48E H 0.7059 0.5371 1.1347 0.068 Uiso 0.447(7) 1 calc PR B 2
H48F H 0.6373 0.5030 1.0726 0.068 Uiso 0.447(7) 1 calc PR B 2
C49 C 0.5608(3) 0.1003(2) 0.8378(4) 0.0231(15) Uani 1 1 d . . .
H49A H 0.5758 0.0618 0.8507 0.028 Uiso 1 1 calc R . .
H49B H 0.5534 0.1050 0.7825 0.028 Uiso 1 1 calc R . .
C50 C 0.4787(4) 0.1117(3) 0.8527(3) 0.0204(15) Uani 1 1 d . . .
C51 C 0.4464(4) 0.1645(3) 0.8392(3) 0.0205(15) Uani 1 1 d . . .
C52 C 0.3646(4) 0.1749(3) 0.8435(3) 0.0237(16) Uani 1 1 d . . .
C53 C 0.3240(4) 0.1311(3) 0.8661(3) 0.0300(18) Uani 1 1 d . . .
H53A H 0.2698 0.1373 0.8697 0.036 Uiso 1 1 calc R . .
C54 C 0.3571(4) 0.0791(3) 0.8837(4) 0.0311(17) Uani 1 1 d . . .
C55 C 0.4353(4) 0.0701(3) 0.8754(4) 0.0305(17) Uani 1 1 d . . .
H55A H 0.4595 0.0349 0.8855 0.037 Uiso 1 1 calc R . .
C56 C 0.3241(4) 0.2306(3) 0.8211(3) 0.0261(15) Uani 1 1 d . . .
C57 C 0.2870(4) 0.3023(3) 0.7166(4) 0.0360(18) Uani 1 1 d . . .
H57A H 0.2892 0.3114 0.6640 0.043 Uiso 1 1 calc R . .
C58 C 0.1929(5) 0.2872(3) 0.7971(4) 0.050(2) Uani 1 1 d . . .
H58A H 0.1338 0.2863 0.7974 0.060 Uiso 1 1 calc R . .
C59 C 0.3311(5) 0.3310(3) 0.8540(4) 0.042(2) Uani 1 1 d . . .
H59A H 0.3615 0.3590 0.8916 0.050 Uiso 1 1 calc R . .
C60 C 0.3250(4) 0.2460(3) 0.7391(3) 0.0277(17) Uani 1 1 d . . .
H60A H 0.3827 0.2459 0.7367 0.033 Uiso 1 1 calc R . .
H60B H 0.2933 0.2186 0.7023 0.033 Uiso 1 1 calc R . .
C61 C 0.2330(4) 0.2314(3) 0.8216(4) 0.043(2) Uani 1 1 d . . .
H61A H 0.2016 0.2030 0.7862 0.052 Uiso 1 1 calc R . .
H61B H 0.2303 0.2227 0.8736 0.052 Uiso 1 1 calc R . .
C62 C 0.1965(4) 0.3016(3) 0.7170(4) 0.050(2) Uani 1 1 d . . .
H62A H 0.1711 0.3378 0.7019 0.060 Uiso 1 1 calc R . .
H62B H 0.1650 0.2744 0.6798 0.060 Uiso 1 1 calc R . .
C63 C 0.3699(4) 0.2753(3) 0.8763(3) 0.0322(18) Uani 1 1 d . . .
H63A H 0.3689 0.2664 0.9287 0.039 Uiso 1 1 calc R . .
H63B H 0.4285 0.2764 0.8764 0.039 Uiso 1 1 calc R . .
C64 C 0.3358(5) 0.3456(3) 0.7732(4) 0.041(2) Uani 1 1 d . . .
H64A H 0.3117 0.3821 0.7581 0.049 Uiso 1 1 calc R . .
H64B H 0.3943 0.3461 0.7729 0.049 Uiso 1 1 calc R . .
C65 C 0.2395(5) 0.3290(3) 0.8533(4) 0.057(3) Uani 1 1 d . . .
H65A H 0.2365 0.3198 0.9050 0.069 Uiso 1 1 calc R . .
H65B H 0.2138 0.3652 0.8392 0.069 Uiso 1 1 calc R . .
C66 C 0.3119(5) 0.0335(4) 0.9128(5) 0.054(2) Uani 1 1 d . . .
C67 C 0.3496(8) 0.0249(5) 0.9954(6) 0.108(4) Uani 1 1 d DU . .
H67A H 0.3407 0.0572 1.0233 0.162 Uiso 1 1 calc R . .
H67B H 0.4091 0.0185 1.0060 0.162 Uiso 1 1 calc R . .
H67C H 0.3240 -0.0068 1.0118 0.162 Uiso 1 1 calc R . .
C68 C 0.3187(5) -0.0208(3) 0.8771(5) 0.059(2) Uani 1 1 d DU . .
H68A H 0.2896 -0.0485 0.8979 0.089 Uiso 1 1 calc R . .
H68B H 0.3772 -0.0308 0.8884 0.089 Uiso 1 1 calc R . .
H68C H 0.2937 -0.0184 0.8216 0.089 Uiso 1 1 calc R . .
C69 C 0.2262(7) 0.0471(5) 0.9027(8) 0.136(5) Uani 1 1 d DU . .
H69A H 0.1992 0.0564 0.8490 0.204 Uiso 1 1 calc R . .
H69B H 0.2231 0.0783 0.9351 0.204 Uiso 1 1 calc R . .
H69C H 0.1980 0.0158 0.9170 0.204 Uiso 1 1 calc R . .
C101 C 0.4953(4) 0.3440(3) 0.5643(4) 0.0274(17) Uani 1 1 d D . .
H101 H 0.5225 0.3100 0.5783 0.033 Uiso 1 1 calc R . .
C102 C 0.4443(4) 0.3641(3) 0.6056(4) 0.0347(19) Uani 1 1 d D . .
H102 H 0.4361 0.3436 0.6467 0.042 Uiso 1 1 calc R . .
C103 C 0.4059(4) 0.4136(3) 0.5866(4) 0.0378(19) Uani 1 1 d D . .
H103 H 0.3711 0.4275 0.6146 0.045 Uiso 1 1 calc R . .
C104 C 0.4182(4) 0.4434(3) 0.5264(4) 0.039(2) Uani 1 1 d D . .
H104 H 0.3916 0.4776 0.5132 0.047 Uiso 1 1 calc R . .
C105 C 0.4694(4) 0.4231(3) 0.4850(4) 0.0362(19) Uani 1 1 d D . .
H105 H 0.4785 0.4438 0.4443 0.043 Uiso 1 1 calc R . .
C106 C 0.5069(4) 0.3726(3) 0.5038(4) 0.0322(18) Uani 1 1 d D . .
C107 C 0.5619(5) 0.3508(3) 0.4603(4) 0.048(2) Uani 1 1 d D . .
H10A H 0.6180 0.3459 0.4950 0.072 Uiso 1 1 calc R . .
H10B H 0.5634 0.3764 0.4197 0.072 Uiso 1 1 calc R . .
H10C H 0.5405 0.3156 0.4375 0.072 Uiso 1 1 calc R . .
C201 C 0.7982(11) 0.2904(9) 0.5657(14) 0.053(6) Uani 0.50 1 d PU C 1
H20C H 0.7914 0.2774 0.6141 0.080 Uiso 0.50 1 calc PR C 1
H20D H 0.7799 0.2621 0.5267 0.080 Uiso 0.50 1 calc PR C 1
H20E H 0.7647 0.3233 0.5494 0.080 Uiso 0.50 1 calc PR C 1
C202 C 0.8873(10) 0.3033(7) 0.5764(10) 0.039(3) Uani 0.50 1 d PU C 1
H20F H 0.9217 0.2707 0.5952 0.047 Uiso 0.50 1 calc PR C 1
H20G H 0.8952 0.3143 0.5270 0.047 Uiso 0.50 1 calc PR C 1
C203 C 0.9126(8) 0.3473(6) 0.6313(8) 0.021(3) Uani 0.50 1 d PU C 1
H20H H 0.8779 0.3796 0.6109 0.026 Uiso 0.50 1 calc PR C 1
H20I H 0.9008 0.3364 0.6791 0.026 Uiso 0.50 1 calc PR C 1
C204 C 0.9905(10) 0.3617(7) 0.6482(10) 0.044(4) Uani 0.50 1 d PU C 1
H20J H 1.0018 0.3764 0.6019 0.053 Uiso 0.50 1 calc PR C 1
H20K H 1.0259 0.3293 0.6652 0.053 Uiso 0.50 1 calc PR C 1
C205 C 1.0126(11) 0.4056(8) 0.7122(11) 0.053(5) Uani 0.50 1 d PU C 1
H20L H 0.9748 0.4366 0.6971 0.080 Uiso 0.50 1 calc PR C 1
H20M H 1.0697 0.4179 0.7202 0.080 Uiso 0.50 1 calc PR C 1
H20N H 1.0074 0.3899 0.7598 0.080 Uiso 0.50 1 calc PR C 1
C211 C 0.9368(10) 0.3163(7) 0.6982(8) 0.060(4) Uani 0.50 1 d PDU D 2
H211 H 0.9230 0.2901 0.7307 0.072 Uiso 0.50 1 calc PR D 2
C212 C 0.9952(9) 0.3572(7) 0.7271(9) 0.054(4) Uani 0.50 1 d PDU D 2
H212 H 1.0179 0.3602 0.7810 0.065 Uiso 0.50 1 calc PR D 2
C213 C 1.0218(13) 0.3934(9) 0.6816(10) 0.063(5) Uani 0.50 1 d PDU D 2
H213 H 1.0600 0.4216 0.7036 0.076 Uiso 0.50 1 calc PR D 2
C214 C 0.9909(11) 0.3876(8) 0.6024(10) 0.068(4) Uani 0.50 1 d PDU D 2
H214 H 1.0116 0.4094 0.5692 0.081 Uiso 0.50 1 calc PR D 2
C215 C 0.9287(10) 0.3488(7) 0.5729(9) 0.066(4) Uani 0.50 1 d PDU D 2
H215 H 0.9055 0.3451 0.5191 0.079 Uiso 0.50 1 calc PR D 2
C216 C 0.9007(12) 0.3158(9) 0.6216(10) 0.064(4) Uani 0.50 1 d PDU D 2
C217 C 0.8310(15) 0.2780(10) 0.5866(15) 0.084(8) Uani 0.50 1 d PDU D 2
H21C H 0.8375 0.2631 0.5390 0.127 Uiso 0.50 1 calc PR D 2
H21D H 0.7785 0.2979 0.5754 0.127 Uiso 0.50 1 calc PR D 2
H21E H 0.8311 0.2482 0.6222 0.127 Uiso 0.50 1 calc PR D 2

loop_
_atom_site_aniso_label
_atom_site_aniso_U_11
_atom_site_aniso_U_22
_atom_site_aniso_U_33
_atom_site_aniso_U_23
_atom_site_aniso_U_13
_atom_site_aniso_U_12
U1 0.01282(11) 0.01774(12) 0.01594(12) 0.00310(13) -0.00036(8) 0.00152(12)
O1 0.012(2) 0.031(3) 0.015(2) -0.0009(18) 0.0014(18) 0.0027(18)
O2 0.023(2) 0.014(2) 0.015(2) -0.0006(18) 0.0023(19) -0.0035(18)
O3 0.014(2) 0.025(3) 0.027(2) 0.005(2) 0.0043(19) 0.0003(19)
O4 0.028(2) 0.023(3) 0.025(2) 0.005(2) 0.007(2) 0.0020(19)
N1 0.017(3) 0.017(3) 0.012(3) 0.002(2) 0.001(2) -0.003(2)
N2 0.019(3) 0.018(3) 0.015(2) 0.003(3) 0.002(2) 0.001(3)
N3 0.020(3) 0.017(3) 0.019(3) 0.003(2) 0.003(2) -0.004(2)
C1 0.019(3) 0.022(4) 0.016(3) 0.000(3) -0.002(3) -0.002(3)
C2 0.021(3) 0.022(3) 0.015(3) -0.001(3) -0.003(3) 0.003(3)
C3 0.017(3) 0.029(4) 0.017(3) 0.005(3) 0.004(3) -0.001(3)
C4 0.015(3) 0.025(4) 0.026(4) 0.005(3) -0.003(3) 0.000(3)
C5 0.020(3) 0.019(4) 0.016(3) 0.005(3) -0.002(3) 0.005(3)
C6 0.011(3) 0.021(4) 0.023(3) 0.001(3) 0.000(3) 0.005(3)
C7 0.014(3) 0.027(4) 0.020(3) -0.001(3) -0.003(3) 0.001(3)
C8 0.013(3) 0.024(4) 0.020(3) 0.000(3) 0.003(3) 0.000(3)
C9 0.012(3) 0.018(4) 0.023(4) 0.006(3) 0.005(3) 0.001(3)
C10 0.015(3) 0.024(4) 0.014(3) -0.001(3) 0.005(3) 0.001(3)
C11 0.021(4) 0.028(4) 0.021(4) -0.005(3) 0.004(3) 0.002(3)
C12 0.017(4) 0.033(4) 0.021(4) 0.001(3) 0.000(3) 0.003(3)
C13 0.012(3) 0.034(4) 0.026(4) -0.003(3) -0.002(3) 0.000(3)
C14 0.015(3) 0.021(4) 0.020(3) 0.002(3) -0.008(3) 0.002(3)
C15 0.043(5) 0.040(5) 0.029(4) -0.005(4) -0.007(4) 0.004(4)
C16 0.019(4) 0.030(4) 0.030(4) 0.008(3) -0.009(3) -0.002(3)
C17 0.019(4) 0.040(5) 0.057(5) 0.028(4) -0.012(4) -0.009(3)
C18 0.026(4) 0.027(4) 0.028(4) -0.004(3) -0.008(3) 0.006(3)
C19 0.014(3) 0.025(4) 0.020(3) 0.001(3) -0.006(3) -0.002(3)
C20 0.016(3) 0.028(4) 0.031(4) 0.010(3) -0.010(3) 0.002(3)
C21 0.025(4) 0.045(5) 0.031(4) 0.000(4) -0.012(3) 0.000(3)
C22 0.032(4) 0.045(5) 0.046(5) 0.000(4) -0.027(4) 0.000(4)
C23 0.019(4) 0.045(5) 0.037(4) 0.011(4) -0.014(3) -0.002(3)
C24 0.014(4) 0.048(5) 0.030(4) -0.009(3) 0.006(3) 0.006(3)
C25 0.033(6) 0.073(8) 0.084(8) -0.006(7) 0.036(6) 0.017(6)
C26 0.022(6) 0.086(9) 0.050(7) -0.008(7) 0.019(6) 0.007(6)
C27 0.013(7) 0.089(13) 0.073(14) -0.020(9) 0.009(7) 0.001(7)
C25' 0.029(9) 0.063(10) 0.078(11) 0.001(9) 0.034(8) 0.020(8)
C26' 0.029(7) 0.085(9) 0.069(8) -0.012(7) 0.021(7) 0.017(7)
C27' 0.012(9) 0.087(14) 0.079(16) -0.016(11) 0.021(9) 0.003(9)
C28 0.028(4) 0.016(4) 0.021(3) 0.002(3) 0.010(3) 0.003(3)
C29 0.018(3) 0.012(4) 0.017(3) -0.002(3) 0.004(3) 0.003(3)
C30 0.016(3) 0.021(4) 0.014(3) 0.006(3) -0.002(3) 0.005(3)
C31 0.022(3) 0.019(4) 0.015(3) 0.008(3) 0.001(3) 0.007(3)
C32 0.028(4) 0.019(4) 0.021(4) 0.004(3) -0.003(3) 0.001(3)
C33 0.028(4) 0.020(4) 0.020(4) -0.001(3) -0.002(3) 0.000(3)
C34 0.025(4) 0.027(4) 0.020(4) 0.004(3) 0.011(3) 0.002(3)
C35 0.017(3) 0.018(4) 0.015(3) 0.004(3) -0.006(3) -0.002(3)
C36 0.017(3) 0.029(4) 0.016(3) 0.005(3) -0.007(3) -0.002(3)
C37 0.027(4) 0.018(4) 0.024(4) 0.005(3) -0.001(3) -0.007(3)
C38 0.024(4) 0.033(4) 0.029(4) 0.000(3) 0.012(3) 0.003(3)
C39 0.029(4) 0.020(4) 0.013(3) 0.004(3) -0.003(3) 0.002(3)
C40 0.019(3) 0.024(4) 0.019(3) 0.002(3) -0.003(3) 0.000(3)
C41 0.017(3) 0.027(4) 0.026(4) 0.005(3) 0.000(3) 0.002(3)
C42 0.023(4) 0.036(4) 0.017(3) 0.007(3) 0.003(3) 0.001(3)
C43 0.022(4) 0.035(4) 0.024(4) 0.008(3) 0.006(3) -0.007(3)
C44 0.031(4) 0.028(4) 0.022(4) 0.000(3) 0.006(3) -0.012(3)
C45 0.051(5) 0.023(4) 0.018(4) -0.006(3) 0.008(3) -0.006(3)
C46 0.047(7) 0.045(8) 0.018(6) -0.014(5) 0.006(6) -0.007(6)
C47 0.053(6) 0.051(7) 0.025(5) -0.010(5) 0.014(5) -0.016(5)
C48 0.054(6) 0.057(6) 0.040(6) -0.022(5) 0.017(5) -0.010(5)
C46' 0.047(7) 0.051(8) 0.024(6) -0.014(6) 0.010(6) -0.013(6)
C47' 0.056(6) 0.052(7) 0.031(6) -0.017(5) 0.018(6) -0.020(6)
C48' 0.057(8) 0.051(9) 0.032(7) -0.030(6) 0.020(7) -0.003(7)
C49 0.021(3) 0.020(4) 0.025(4) -0.004(3) 0.002(3) -0.005(3)
C50 0.015(3) 0.025(4) 0.015(3) 0.003(3) -0.003(3) -0.002(3)
C51 0.018(3) 0.031(4) 0.014(3) 0.001(3) 0.006(3) -0.004(3)
C52 0.020(4) 0.033(4) 0.015(3) 0.006(3) 0.000(3) 0.003(3)
C53 0.018(4) 0.053(5) 0.018(4) 0.005(3) 0.003(3) -0.008(3)
C54 0.026(4) 0.036(5) 0.025(4) 0.005(3) -0.002(3) -0.011(3)
C55 0.024(4) 0.036(5) 0.026(4) 0.003(3) -0.001(3) -0.010(3)
C56 0.019(3) 0.036(4) 0.021(3) 0.000(3) 0.004(3) 0.004(3)
C57 0.038(4) 0.048(5) 0.016(4) 0.008(3) 0.000(3) 0.018(4)
C58 0.033(4) 0.074(6) 0.043(5) -0.001(4) 0.009(4) 0.021(4)
C59 0.055(5) 0.034(5) 0.032(4) -0.008(4) 0.006(4) 0.018(4)
C60 0.023(3) 0.037(5) 0.017(3) -0.001(3) -0.004(3) 0.006(3)
C61 0.019(4) 0.071(6) 0.038(4) 0.008(4) 0.006(3) 0.009(4)
C62 0.039(5) 0.061(6) 0.040(5) -0.002(4) -0.004(4) 0.032(4)
C63 0.034(4) 0.043(5) 0.019(3) 0.005(3) 0.007(3) 0.013(3)
C64 0.052(5) 0.034(5) 0.029(4) 0.004(3) 0.001(4) 0.019(4)
C65 0.071(6) 0.063(6) 0.042(5) 0.010(4) 0.023(5) 0.046(5)
C66 0.047(5) 0.061(7) 0.059(6) 0.017(5) 0.023(5) -0.010(4)
C67 0.161(8) 0.105(7) 0.080(6) 0.014(6) 0.070(6) -0.022(6)
C68 0.058(5) 0.056(5) 0.062(5) 0.019(4) 0.016(4) -0.016(4)
C69 0.104(7) 0.112(8) 0.217(10) 0.034(7) 0.087(7) -0.001(6)
C101 0.022(4) 0.025(4) 0.027(4) -0.001(3) -0.006(3) -0.001(3)
C102 0.026(4) 0.034(5) 0.034(4) 0.003(3) -0.007(4) -0.005(3)
C103 0.026(4) 0.050(5) 0.030(4) -0.013(4) -0.003(3) 0.006(4)
C104 0.031(4) 0.023(4) 0.047(5) 0.002(4) -0.015(4) 0.002(3)
C105 0.027(4) 0.033(5) 0.034(4) 0.005(4) -0.012(4) -0.014(3)
C106 0.028(4) 0.033(5) 0.027(4) 0.000(3) -0.004(3) -0.007(3)
C107 0.041(5) 0.058(6) 0.040(5) -0.009(4) 0.004(4) -0.011(4)
C201 0.039(10) 0.060(12) 0.059(13) -0.017(10) 0.011(10) 0.003(9)
C202 0.030(7) 0.041(8) 0.048(8) 0.001(7) 0.014(7) -0.005(6)
C203 0.019(6) 0.029(7) 0.022(6) 0.002(6) 0.015(5) -0.001(5)
C204 0.033(7) 0.056(8) 0.040(8) -0.004(7) 0.006(7) 0.005(7)
C205 0.020(8) 0.081(13) 0.057(11) -0.030(10) 0.010(8) 0.014(8)
C211 0.057(8) 0.077(9) 0.046(7) 0.016(7) 0.016(7) 0.038(7)
C212 0.048(8) 0.075(10) 0.044(7) 0.027(7) 0.020(7) 0.030(7)
C213 0.055(9) 0.084(10) 0.055(9) 0.017(8) 0.022(8) 0.031(8)
C214 0.064(9) 0.088(10) 0.059(8) 0.024(8) 0.029(7) 0.034(7)
C215 0.067(9) 0.080(10) 0.049(8) 0.009(7) 0.016(7) 0.042(7)
C216 0.065(9) 0.085(10) 0.042(7) 0.007(8) 0.019(7) 0.036(8)
C217 0.105(18) 0.085(16) 0.059(14) -0.002(12) 0.016(13) 0.034(14)

loop_
_atom_type_symbol
_atom_type_description
_atom_type_scat_dispersion_real
_atom_type_scat_dispersion_imag
_atom_type_scat_source
C C 0.0033 0.0016 'International Tables Vol C Tables 4.2.6.8 and 6.1.1.4'
H H 0.0000 0.0000 'International Tables Vol C Tables 4.2.6.8 and 6.1.1.4'
N N 0.0061 0.0033 'International Tables Vol C Tables 4.2.6.8 and 6.1.1.4'
O O 0.0106 0.0060 'International Tables Vol C Tables 4.2.6.8 and 6.1.1.4'
U U -9.6767 9.6646 'International Tables Vol C Tables 4.2.6.8 and 6.1.1.4'

loop_
_geom_angle_atom_site_label_1
_geom_angle_atom_site_label_2
_geom_angle_atom_site_label_3
_geom_angle
O4 U1 O2 86.36(16)
O4 U1 O3 85.67(16)
O2 U1 O3 119.67(15)
O4 U1 O1 86.33(16)
O2 U1 O1 120.22(15)
O3 U1 O1 118.75(15)
O4 U1 N1 142.33(16)
O2 U1 N1 82.75(14)
O3 U1 N1 130.75(14)
O1 U1 N1 68.79(13)
O4 U1 N2 142.83(16)
O2 U1 N2 70.04(15)
O3 U1 N2 82.01(14)
O1 U1 N2 130.16(14)
N1 U1 N2 64.43(14)
O4 U1 N3 141.26(16)
O2 U1 N3 131.17(14)
O3 U1 N3 68.48(14)
O1 U1 N3 81.93(15)
N1 U1 N3 64.66(14)
N2 U1 N3 63.51(15)
C9 O1 U1 152.1(4)
C30 O2 U1 151.6(4)
C51 O3 U1 152.9(4)
C1 N1 C6 111.0(4)
C1 N1 C7 106.2(4)
C6 N1 C7 110.1(4)
C1 N1 U1 106.6(3)
C6 N1 U1 115.8(3)
C7 N1 U1 106.6(3)
C3 N2 C2 111.0(4)
C3 N2 C28 107.6(4)
C2 N2 C28 110.9(5)
C3 N2 U1 106.9(3)
C2 N2 U1 115.2(3)
C28 N2 U1 104.8(3)
C4 N3 C5 110.7(4)
C4 N3 C49 109.6(5)
C5 N3 C49 108.1(5)
C4 N3 U1 116.1(4)
C5 N3 U1 104.9(3)
C49 N3 U1 106.9(3)
N1 C1 C2 112.6(5)
N1 C1 H1A 109.1
C2 C1 H1A 109.1
N1 C1 H1B 109.1
C2 C1 H1B 109.1
H1A C1 H1B 107.8
N2 C2 C1 112.5(4)
N2 C2 H2A 109.1
C1 C2 H2A 109.1
N2 C2 H2B 109.1
C1 C2 H2B 109.1
H2A C2 H2B 107.8
N2 C3 C4 112.0(5)
N2 C3 H3A 109.2
C4 C3 H3A 109.2
N2 C3 H3B 109.2
C4 C3 H3B 109.2
H3A C3 H3B 107.9
N3 C4 C3 112.4(5)
N3 C4 H4B 109.1
C3 C4 H4B 109.1
N3 C4 H4C 109.1
C3 C4 H4C 109.1
H4B C4 H4C 107.9
N3 C5 C6 113.3(5)
N3 C5 H5A 108.9
C6 C5 H5A 108.9
N3 C5 H5B 108.9
C6 C5 H5B 108.9
H5A C5 H5B 107.7
N1 C6 C5 113.3(4)
N1 C6 H6A 108.9
C5 C6 H6A 108.9
N1 C6 H6B 108.9
C5 C6 H6B 108.9
H6A C6 H6B 107.7
N1 C7 C8 115.1(5)
N1 C7 H7A 108.5
C8 C7 H7A 108.5
N1 C7 H7B 108.5
C8 C7 H7B 108.5
H7A C7 H7B 107.5
C13 C8 C9 120.1(6)
C13 C8 C7 120.0(5)
C9 C8 C7 119.7(5)
O1 C9 C8 117.5(5)
O1 C9 C10 122.6(5)
C8 C9 C10 119.9(5)
C11 C10 C9 117.1(5)
C11 C10 C14 121.6(5)
C9 C10 C14 121.2(5)
C12 C11 C10 124.4(6)
C12 C11 H11A 117.8
C10 C11 H11A 117.8
C13 C12 C11 116.3(6)
C13 C12 C24 121.9(5)
C11 C12 C24 121.8(6)
C12 C13 C8 122.1(6)
C12 C13 H13A 118.9
C8 C13 H13A 118.9
C18 C14 C10 112.1(5)
C18 C14 C20 107.1(5)
C10 C14 C20 111.0(5)
C18 C14 C19 107.9(5)
C10 C14 C19 109.3(5)
C20 C14 C19 109.3(5)
C22 C15 C18 109.0(6)
C22 C15 C21 109.4(6)
C18 C15 C21 109.8(6)
C22 C15 H15A 109.5
C18 C15 H15A 109.5
C21 C15 H15A 109.5
C23 C16 C21 110.8(6)
C23 C16 C19 109.0(5)
C21 C16 C19 109.2(5)
C23 C16 H16A 109.3
C21 C16 H16A 109.3
C19 C16 H16A 109.3
C22 C17 C23 110.2(6)
C22 C17 C20 109.1(6)
C23 C17 C20 107.8(6)
C22 C17 H17A 109.9
C23 C17 H17A 109.9
C20 C17 H17A 109.9
C15 C18 C14 111.7(6)
C15 C18 H18A 109.3
C14 C18 H18A 109.3
C15 C18 H18B 109.3
C14 C18 H18B 109.3
H18A C18 H18B 107.9
C16 C19 C14 110.3(5)
C16 C19 H19A 109.6
C14 C19 H19A 109.6
C16 C19 H19B 109.6
C14 C19 H19B 109.6
H19A C19 H19B 108.1
C14 C20 C17 110.3(5)
C14 C20 H20A 109.6
C17 C20 H20A 109.6
C14 C20 H20B 109.6
C17 C20 H20B 109.6
H20A C20 H20B 108.1
C16 C21 C15 109.0(6)
C16 C21 H21A 109.9
C15 C21 H21A 109.9
C16 C21 H21B 109.9
C15 C21 H21B 109.9
H21A C21 H21B 108.3
C17 C22 C15 110.5(6)
C17 C22 H22A 109.6
C15 C22 H22A 109.6
C17 C22 H22B 109.6
C15 C22 H22B 109.6
H22A C22 H22B 108.1
C16 C23 C17 110.0(6)
C16 C23 H23A 109.7
C17 C23 H23A 109.7
C16 C23 H23B 109.7
C17 C23 H23B 109.7
H23A C23 H23B 108.2
C27' C24 C26' 120.4(16)
C27 C24 C26' 132.1(12)
C27' C24 C12 109.8(12)
C27 C24 C12 114.1(8)
C26' C24 C12 113.2(9)
C27' C24 C25 137.7(12)
C27 C24 C25 113.3(9)
C12 C24 C25 108.9(6)
C27' C24 C25' 108.2(14)
C27 C24 C25' 76.2(11)
C26' C24 C25' 98.0(14)
C12 C24 C25' 105.5(8)
C27' C24 C26 76.8(13)
C27 C24 C26 104.7(9)
C26' C24 C26 50.7(10)
C12 C24 C26 110.4(6)
C25 C24 C26 104.9(8)
C25' C24 C26 139.5(10)
C24 C25 H25A 109.5
C24 C25 H25B 109.5
C24 C25 H25C 109.5
C24 C26 H26A 109.5
C24 C26 H26B 109.5
C24 C26 H26C 109.5
C24 C27 H27A 109.5
C24 C27 H27B 109.5
C24 C27 H27C 109.5
C24 C25' H25D 109.5
C24 C25' H25E 109.5
H25D C25' H25E 109.5
C24 C25' H25F 109.5
H25D C25' H25F 109.5
H25E C25' H25F 109.5
C24 C26' H26D 109.5
C24 C26' H26E 109.5
H26D C26' H26E 109.5
C24 C26' H26F 109.5
H26D C26' H26F 109.5
H26E C26' H26F 109.5
C24 C27' H27D 109.5
C24 C27' H27E 109.5
H27D C27' H27E 109.5
C24 C27' H27F 109.5
H27D C27' H27F 109.5
H27E C27' H27F 109.5
C29 C28 N2 115.5(5)
C29 C28 H28A 108.4
N2 C28 H28A 108.4
C29 C28 H28B 108.4
N2 C28 H28B 108.4
H28A C28 H28B 107.5
C34 C29 C30 119.7(6)
C34 C29 C28 120.3(6)
C30 C29 C28 119.9(5)
O2 C30 C29 116.9(5)
O2 C30 C31 123.1(5)
C29 C30 C31 120.0(5)
C32 C31 C30 117.0(5)
C32 C31 C35 121.4(5)
C30 C31 C35 121.5(5)
C31 C32 C33 124.5(6)
C31 C32 H32A 117.7
C33 C32 H32A 117.7
C34 C33 C32 116.4(6)
C34 C33 C45 121.1(6)
C32 C33 C45 122.4(6)
C29 C34 C33 122.2(6)
C29 C34 H34A 118.9
C33 C34 H34A 118.9
C31 C35 C39 112.0(5)
C31 C35 C41 111.9(5)
C39 C35 C41 107.2(5)
C31 C35 C40 109.7(5)
C39 C35 C40 107.1(5)
C41 C35 C40 108.8(5)
C44 C36 C42 109.1(5)
C44 C36 C40 108.8(5)
C42 C36 C40 109.5(5)
C44 C36 H36A 109.8
C42 C36 H36A 109.8
C40 C36 H36A 109.8
C42 C37 C43 109.4(5)
C42 C37 C39 109.2(5)
C43 C37 C39 109.2(5)
C42 C37 H37A 109.7
C43 C37 H37A 109.7
C39 C37 H37A 109.7
C43 C38 C44 109.6(5)
C43 C38 C41 109.3(5)
C44 C38 C41 108.5(5)
C43 C38 H38A 109.8
C44 C38 H38A 109.8
C41 C38 H38A 109.8
C35 C39 C37 112.0(5)
C35 C39 H39A 109.2
C37 C39 H39A 109.2
C35 C39 H39B 109.2
C37 C39 H39B 109.2
H39A C39 H39B 107.9
C36 C40 C35 111.0(5)
C36 C40 H40A 109.4
C35 C40 H40A 109.4
C36 C40 H40B 109.4
C35 C40 H40B 109.4
H40A C40 H40B 108.0
C38 C41 C35 111.4(5)
C38 C41 H41A 109.3
C35 C41 H41A 109.3
C38 C41 H41B 109.3
C35 C41 H41B 109.3
H41A C41 H41B 108.0
C37 C42 C36 109.6(5)
C37 C42 H42A 109.7
C36 C42 H42A 109.7
C37 C42 H42B 109.7
C36 C42 H42B 109.7
H42A C42 H42B 108.2
C38 C43 C37 109.8(5)
C38 C43 H43A 109.7
C37 C43 H43A 109.7
C38 C43 H43B 109.7
C37 C43 H43B 109.7
H43A C43 H43B 108.2
C36 C44 C38 110.7(5)
C36 C44 H44A 109.5
C38 C44 H44A 109.5
C36 C44 H44B 109.5
C38 C44 H44B 109.5
H44A C44 H44B 108.1
C46' C45 C48 133.0(10)
C46' C45 C33 112.8(8)
C48 C45 C33 112.9(7)
C46' C45 C47' 113.7(10)
C33 C45 C47' 113.9(7)
C48 C45 C46 112.1(9)
C33 C45 C46 110.9(6)
C47' C45 C46 134.8(9)
C46' C45 C47 64.6(9)
C48 C45 C47 110.9(9)
C33 C45 C47 107.1(6)
C47' C45 C47 58.5(8)
C46 C45 C47 102.3(8)
C46' C45 C48' 108.1(11)
C33 C45 C48' 106.0(7)
C47' C45 C48' 101.1(10)
C46 C45 C48' 71.8(9)
C47 C45 C48' 146.1(8)
C45 C46 H46A 109.5
C45 C46 H46B 109.5
C45 C46 H46C 109.5
C45 C47 H47A 109.5
C45 C47 H47B 109.5
C45 C47 H47C 109.5
C45 C48 H48A 109.5
C45 C48 H48B 109.5
C45 C48 H48C 109.5
C45 C46' H46D 109.5
C45 C46' H46E 109.5
H46D C46' H46E 109.5
C45 C46' H46F 109.5
H46D C46' H46F 109.5
H46E C46' H46F 109.5
C45 C47' H47D 109.5
C45 C47' H47E 109.5
H47D C47' H47E 109.5
C45 C47' H47F 109.5
H47D C47' H47F 109.5
H47E C47' H47F 109.5
C45 C48' H48D 109.5
C45 C48' H48E 109.5
H48D C48' H48E 109.5
C45 C48' H48F 109.5
H48D C48' H48F 109.5
H48E C48' H48F 109.5
N3 C49 C50 115.1(5)
N3 C49 H49A 108.5
C50 C49 H49A 108.5
N3 C49 H49B 108.5
C50 C49 H49B 108.5
H49A C49 H49B 107.5
C55 C50 C51 121.3(6)
C55 C50 C49 120.6(6)
C51 C50 C49 118.0(5)
O3 C51 C50 119.0(5)
O3 C51 C52 121.8(6)
C50 C51 C52 119.2(6)
C53 C52 C51 116.4(6)
C53 C52 C56 123.1(6)
C51 C52 C56 120.4(6)
C54 C53 C52 124.9(6)
C54 C53 H53A 117.5
C52 C53 H53A 117.5
C53 C54 C55 116.7(6)
C53 C54 C66 122.8(7)
C55 C54 C66 120.5(7)
C50 C55 C54 121.2(6)
C50 C55 H55A 119.4
C54 C55 H55A 119.4
C52 C56 C63 111.4(5)
C52 C56 C61 112.2(6)
C63 C56 C61 107.3(5)
C52 C56 C60 110.2(5)
C63 C56 C60 108.3(5)
C61 C56 C60 107.2(5)
C60 C57 C62 109.3(6)
C60 C57 C64 110.1(5)
C62 C57 C64 110.0(6)
C60 C57 H57A 109.2
C62 C57 H57A 109.2
C64 C57 H57A 109.2
C65 C58 C62 109.8(7)
C65 C58 C61 108.3(6)
C62 C58 C61 110.3(6)
C65 C58 H58A 109.5
C62 C58 H58A 109.5
C61 C58 H58A 109.5
C63 C59 C64 108.9(6)
C63 C59 C65 109.0(7)
C64 C59 C65 109.5(6)
C63 C59 H59A 109.8
C64 C59 H59A 109.8
C65 C59 H59A 109.8
C57 C60 C56 110.9(5)
C57 C60 H60A 109.5
C56 C60 H60A 109.5
C57 C60 H60B 109.5
C56 C60 H60B 109.5
H60A C60 H60B 108.0
C58 C61 C56 111.4(6)
C58 C61 H61A 109.4
C56 C61 H61A 109.4
C58 C61 H61B 109.4
C56 C61 H61B 109.4
H61A C61 H61B 108.0
C58 C62 C57 109.3(6)
C58 C62 H62A 109.8
C57 C62 H62A 109.8
C58 C62 H62B 109.8
C57 C62 H62B 109.8
H62A C62 H62B 108.3
C59 C63 C56 111.9(5)
C59 C63 H63A 109.2
C56 C63 H63A 109.2
C59 C63 H63B 109.2
C56 C63 H63B 109.2
H63A C63 H63B 107.9
C57 C64 C59 108.3(6)
C57 C64 H64A 110.0
C59 C64 H64A 110.0
C57 C64 H64B 110.0
C59 C64 H64B 110.0
H64A C64 H64B 108.4
C58 C65 C59 110.5(6)
C58 C65 H65A 109.6
C59 C65 H65A 109.6
C58 C65 H65B 109.6
C59 C65 H65B 109.6
H65A C65 H65B 108.1
C69 C66 C67 106.1(9)
C69 C66 C68 110.6(8)
C67 C66 C68 104.7(8)
C69 C66 C54 111.7(8)
C67 C66 C54 110.6(7)
C68 C66 C54 112.7(7)
C66 C67 H67A 109.5
C66 C67 H67B 109.5
H67A C67 H67B 109.5
C66 C67 H67C 109.5
H67A C67 H67C 109.5
H67B C67 H67C 109.5
C66 C68 H68A 109.5
C66 C68 H68B 109.5
H68A C68 H68B 109.5
C66 C68 H68C 109.5
H68A C68 H68C 109.5
H68B C68 H68C 109.5
C66 C69 H69A 109.5
C66 C69 H69B 109.5
H69A C69 H69B 109.5
C66 C69 H69C 109.5
H69A C69 H69C 109.5
H69B C69 H69C 109.5
C106 C101 C102 121.0(6)
C106 C101 H101 119.5
C102 C101 H101 119.5
C103 C102 C101 119.9(7)
C103 C102 H102 120.1
C101 C102 H102 120.1
C102 C103 C104 119.8(7)
C102 C103 H103 120.1
C104 C103 H103 120.1
C103 C104 C105 120.3(6)
C103 C104 H104 119.9
C105 C104 H104 119.9
C106 C105 C104 119.5(7)
C106 C105 H105 120.2
C104 C105 H105 120.2
C101 C106 C105 119.5(7)
C101 C106 C107 120.5(7)
C105 C106 C107 119.9(7)
C106 C107 H10A 109.5
C106 C107 H10B 109.5
H10A C107 H10B 109.5
C106 C107 H10C 109.5
H10A C107 H10C 109.5
H10B C107 H10C 109.5
C203 C202 C201 109.1(16)
C203 C202 H20F 109.9
C201 C202 H20F 109.9
C203 C202 H20G 109.9
C201 C202 H20G 109.9
H20F C202 H20G 108.3
C204 C203 C202 115.7(14)
C204 C203 H20H 108.3
C202 C203 H20H 108.3
C204 C203 H20I 108.3
C202 C203 H20I 108.3
H20H C203 H20I 107.4
C203 C204 C205 111.5(14)
C203 C204 H20J 109.3
C205 C204 H20J 109.3
C203 C204 H20K 109.3
C205 C204 H20K 109.3
H20J C204 H20K 108.0
C216 C211 C212 116.8(15)
C216 C211 H211 121.6
C212 C211 H211 121.6
C213 C212 C211 123.6(15)
C213 C212 H212 118.2
C211 C212 H212 118.2
C212 C213 C214 118.2(19)
C212 C213 H213 120.9
C214 C213 H213 120.9
C213 C214 C215 118.5(17)
C213 C214 H214 120.8
C215 C214 H214 120.8
C216 C215 C214 120.5(16)
C216 C215 H215 119.7
C214 C215 H215 119.7
C211 C216 C215 121.7(17)
C211 C216 C217 120.6(17)
C215 C216 C217 117.7(17)
C216 C217 H21C 109.5
C216 C217 H21D 109.5
H21C C217 H21D 109.5
C216 C217 H21E 109.5
H21C C217 H21E 109.5
H21D C217 H21E 109.5

loop_
_geom_bond_atom_site_label_1
_geom_bond_atom_site_label_2
_geom_bond_distance
U1 O4 1.848(4)
U1 O2 2.170(4)
U1 O3 2.180(4)
U1 O1 2.186(4)
U1 N1 2.705(4)
U1 N2 2.736(4)
U1 N3 2.754(5)
O1 C9 1.344(7)
O2 C30 1.355(7)
O3 C51 1.342(7)
N1 C1 1.487(7)
N1 C6 1.505(7)
N1 C7 1.507(7)
N2 C3 1.480(7)
N2 C2 1.501(7)
N2 C28 1.500(7)
N3 C4 1.485(8)
N3 C5 1.493(7)
N3 C49 1.501(7)
C1 C2 1.517(8)
C1 H1A 0.9900
C1 H1B 0.9900
C2 H2A 0.9900
C2 H2B 0.9900
C3 C4 1.521(8)
C3 H3A 0.9900
C3 H3B 0.9900
C4 H4B 0.9900
C4 H4C 0.9900
C5 C6 1.512(8)
C5 H5A 0.9900
C5 H5B 0.9900
C6 H6A 0.9900
C6 H6B 0.9900
C7 C8 1.524(8)
C7 H7A 0.9900
C7 H7B 0.9900
C8 C13 1.393(8)
C8 C9 1.402(8)
C9 C10 1.408(8)
C10 C11 1.405(8)
C10 C14 1.541(8)
C11 C12 1.392(8)
C11 H11A 0.9500
C12 C13 1.390(8)
C12 C24 1.538(8)
C13 H13A 0.9500
C14 C18 1.536(9)
C14 C20 1.549(8)
C14 C19 1.562(8)
C15 C22 1.518(10)
C15 C18 1.528(8)
C15 C21 1.547(9)
C15 H15A 1.0000
C16 C23 1.526(9)
C16 C21 1.533(9)
C16 C19 1.539(7)
C16 H16A 1.0000
C17 C22 1.523(11)
C17 C23 1.546(9)
C17 C20 1.560(8)
C17 H17A 1.0000
C18 H18A 0.9900
C18 H18B 0.9900
C19 H19A 0.9900
C19 H19B 0.9900
C20 H20A 0.9900
C20 H20B 0.9900
C21 H21A 0.9900
C21 H21B 0.9900
C22 H22A 0.9900
C22 H22B 0.9900
C23 H23A 0.9900
C23 H23B 0.9900
C24 C27' 1.521(10)
C24 C27 1.522(9)
C24 C26' 1.531(10)
C24 C25 1.547(8)
C24 C25' 1.569(10)
C24 C26 1.589(8)
C25 H25A 0.9800
C25 H25B 0.9800
C25 H25C 0.9800
C26 H26A 0.9800
C26 H26B 0.9800
C26 H26C 0.9800
C27 H27A 0.9800
C27 H27B 0.9800
C27 H27C 0.9800
C25' H25D 0.9800
C25' H25E 0.9800
C25' H25F 0.9800
C26' H26D 0.9800
C26' H26E 0.9800
C26' H26F 0.9800
C27' H27D 0.9800
C27' H27E 0.9800
C27' H27F 0.9800
C28 C29 1.497(8)
C28 H28A 0.9900
C28 H28B 0.9900
C29 C34 1.389(8)
C29 C30 1.416(8)
C30 C31 1.419(8)
C31 C32 1.398(8)
C31 C35 1.534(8)
C32 C33 1.398(9)
C32 H32A 0.9500
C33 C34 1.398(8)
C33 C45 1.533(8)
C34 H34A 0.9500
C35 C39 1.542(8)
C35 C41 1.547(8)
C35 C40 1.553(7)
C36 C44 1.529(9)
C36 C42 1.540(8)
C36 C40 1.547(8)
C36 H36A 1.0000
C37 C42 1.533(8)
C37 C43 1.532(9)
C37 C39 1.543(8)
C37 H37A 1.0000
C38 C43 1.526(8)
C38 C44 1.537(8)
C38 C41 1.543(8)
C38 H38A 1.0000
C39 H39A 0.9900
C39 H39B 0.9900
C40 H40A 0.9900
C40 H40B 0.9900
C41 H41A 0.9900
C41 H41B 0.9900
C42 H42A 0.9900
C42 H42B 0.9900
C43 H43A 0.9900
C43 H43B 0.9900
C44 H44A 0.9900
C44 H44B 0.9900
C45 C46' 1.504(9)
C45 C48 1.506(9)
C45 C47' 1.539(9)
C45 C46 1.542(9)
C45 C47 1.563(8)
C45 C48' 1.574(9)
C46 H46A 0.9800
C46 H46B 0.9800
C46 H46C 0.9800
C47 H47A 0.9800
C47 H47B 0.9800
C47 H47C 0.9800
C48 H48A 0.9800
C48 H48B 0.9800
C48 H48C 0.9800
C46' H46D 0.9800
C46' H46E 0.9800
C46' H46F 0.9800
C47' H47D 0.9800
C47' H47E 0.9800
C47' H47F 0.9800
C48' H48D 0.9800
C48' H48E 0.9800
C48' H48F 0.9800
C49 C50 1.517(8)
C49 H49A 0.9900
C49 H49B 0.9900
C50 C55 1.391(8)
C50 C51 1.400(8)
C51 C52 1.431(8)
C52 C53 1.403(9)
C52 C56 1.529(9)
C53 C54 1.392(9)
C53 H53A 0.9500
C54 C55 1.393(9)
C54 C66 1.536(10)
C55 H55A 0.9500
C56 C63 1.537(9)
C56 C61 1.543(8)
C56 C60 1.553(8)
C57 C60 1.527(8)
C57 C62 1.532(9)
C57 C64 1.541(9)
C57 H57A 1.0000
C58 C65 1.500(11)
C58 C62 1.526(10)
C58 C61 1.536(10)
C58 H58A 1.0000
C59 C63 1.519(9)
C59 C64 1.546(9)
C59 C65 1.545(10)
C59 H59A 1.0000
C60 H60A 0.9900
C60 H60B 0.9900
C61 H61A 0.9900
C61 H61B 0.9900
C62 H62A 0.9900
C62 H62B 0.9900
C63 H63A 0.9900
C63 H63B 0.9900
C64 H64A 0.9900
C64 H64B 0.9900
C65 H65A 0.9900
C65 H65B 0.9900
C66 C69 1.445(12)
C66 C67 1.472(12)
C66 C68 1.502(11)
C67 H67A 0.9800
C67 H67B 0.9800
C67 H67C 0.9800
C68 H68A 0.9800
C68 H68B 0.9800
C68 H68C 0.9800
C69 H69A 0.9800
C69 H69B 0.9800
C69 H69C 0.9800
C101 C106 1.374(9)
C101 C102 1.393(9)
C101 H101 0.9500
C102 C103 1.374(9)
C102 H102 0.9500
C103 C104 1.387(9)
C103 H103 0.9500
C104 C105 1.401(10)
C104 H104 0.9500
C105 C106 1.389(9)
C105 H105 0.9500
C106 C107 1.491(10)
C107 H10A 0.9800
C107 H10B 0.9800
C107 H10C 0.9800
C201 C202 1.50(2)
C201 H20C 0.9800
C201 H20D 0.9800
C201 H20E 0.9800
C202 C203 1.45(2)
C202 H20F 0.9900
C202 H20G 0.9900
C203 C204 1.309(19)
C203 H20H 0.9900
C203 H20I 0.9900
C204 C205 1.55(2)
C204 H20J 0.9900
C204 H20K 0.9900
C205 H20L 0.9800
C205 H20M 0.9800
C205 H20N 0.9800
C211 C216 1.354(16)
C211 C212 1.397(16)
C211 H211 0.9500
C212 C213 1.382(18)
C212 H212 0.9500
C213 C214 1.395(18)
C213 H213 0.9500
C214 C215 1.404(17)
C214 H214 0.9500
C215 C216 1.387(17)
C215 H215 0.9500
C216 C217 1.487(19)
C217 H21C 0.9800
C217 H21D 0.9800
C217 H21E 0.9800
